data_7120043
loop_
_publ_author_name
'Zhang, Wenxing'
'Sheng, Wanle'
'Yu, Changjiang'
'Wei, Yun'
'Wang, Hua'
'Hao, Erhong'
'Jiao, Lijuan'

_publ_section_title
;
 One-pot synthesis and properties of well-defined butadiynylene-BODIPY
 oligomers
;
_journal_name_full 'Chem. Commun.'
_journal_paper_doi 10.1039/C7CC02393F
_journal_year 2017
_chemical_formula_sum 'C30 H45 B F2 N2 Si2'
_chemical_formula_weight 538.67
_chemical_name_systematic BODIPY
_space_group_IT_number 2
_symmetry_cell_setting triclinic
_symmetry_space_group_name_Hall '-P 1'
_symmetry_space_group_name_H-M 'P -1'
_atom_sites_solution_hydrogens geom
_atom_sites_solution_primary direct
_atom_sites_solution_secondary difmap
_audit_creation_method SHELXL-97
_audit_update_record
;
2017-03-25 deposited with the CCDC.
2017-04-18 downloaded from the CCDC.
;
_cell_angle_alpha 80.755(2)
_cell_angle_beta 77.263(2)
_cell_angle_gamma 61.2810(10)
_cell_formula_units_Z 4
_cell_length_a 14.8182(16)
_cell_length_b 15.3372(16)
_cell_length_c 17.1281(18)
_cell_measurement_reflns_used 5924
_cell_measurement_temperature 293(2)
_cell_measurement_theta_max 27.50
_cell_measurement_theta_min 2.16
_cell_volume 3323.0(6)
_computing_cell_refinement 'Bruker SMART'
_computing_data_collection 'Bruker SMART'
_computing_data_reduction 'Bruker SAINT'
_computing_molecular_graphics 'Bruker SHELXTL'
_computing_publication_material 'Bruker SHELXTL'
_computing_structure_refinement 'SHELXL-97 (Sheldrick, 1997)'
_computing_structure_solution 'SHELXS-97 (Sheldrick, 1990)'
_diffrn_ambient_temperature 293(2)
_diffrn_measured_fraction_theta_full 0.971
_diffrn_measured_fraction_theta_max 0.971
_diffrn_measurement_device_type 'CCD area detector'
_diffrn_measurement_method 'phi and omega scans'
_diffrn_radiation_monochromator graphite
_diffrn_radiation_source 'fine-focus sealed tube'
_diffrn_radiation_type MoK\a
_diffrn_radiation_wavelength 0.71073
_diffrn_reflns_av_R_equivalents 0.0381
_diffrn_reflns_av_sigmaI/netI 0.0715
_diffrn_reflns_limit_h_max 17
_diffrn_reflns_limit_h_min -16
_diffrn_reflns_limit_k_max 18
_diffrn_reflns_limit_k_min -18
_diffrn_reflns_limit_l_max 20
_diffrn_reflns_limit_l_min -20
_diffrn_reflns_number 22771
_diffrn_reflns_theta_full 25.00
_diffrn_reflns_theta_max 25.00
_diffrn_reflns_theta_min 1.52
_exptl_absorpt_coefficient_mu 0.137
_exptl_absorpt_correction_T_max 0.9797
_exptl_absorpt_correction_T_min 0.9744
_exptl_absorpt_correction_type multi-scan
_exptl_crystal_colour yellow
_exptl_crystal_density_diffrn 1.077
_exptl_crystal_density_method 'not measured'
_exptl_crystal_description block
_exptl_crystal_F_000 1160
_exptl_crystal_preparation ', Luminescent'
_exptl_crystal_size_max 0.19
_exptl_crystal_size_mid 0.16
_exptl_crystal_size_min 0.15
_refine_diff_density_max 0.395
_refine_diff_density_min -0.240
_refine_diff_density_rms 0.040
_refine_ls_extinction_method none
_refine_ls_goodness_of_fit_ref 1.038
_refine_ls_hydrogen_treatment constr
_refine_ls_matrix_type full
_refine_ls_number_parameters 689
_refine_ls_number_reflns 11369
_refine_ls_number_restraints 17
_refine_ls_restrained_S_all 1.094
_refine_ls_R_factor_all 0.1586
_refine_ls_R_factor_gt 0.0698
_refine_ls_shift/su_max 0.012
_refine_ls_shift/su_mean 0.001
_refine_ls_structure_factor_coef Fsqd
_refine_ls_weighting_details 'calc w=1/[\s^2^(Fo^2^)+(0.0850P)^2^+1.4214P] where P=(Fo^2^+2Fc^2^)/3'
_refine_ls_weighting_scheme calc
_refine_ls_wR_factor_gt 0.1679
_refine_ls_wR_factor_ref 0.2207
_reflns_number_gt 5341
_reflns_number_total 11369
_reflns_threshold_expression >2sigma(I)
_cod_data_source_file c7cc02393f2.cif
_cod_data_source_block 121105a_0m
_cod_depositor_comments
;
The following automatic conversions were performed:

'_symmetry_cell_setting' value 'Triclinic' changed to 'triclinic'
according to
/home/data/users/saulius/crontab/automatic-downloads/rss-feeds/RSC/lib/dictionaries/cif_core.dic
dictionary named 'cif_core.dic' version 2.4.2 from 2011-04-26.

Automatic conversion script
Id: cif_fix_values 4973 2017-02-22 13:04:09Z antanas 

2017-10-31
Z value and formula fixed to values more according to usual
chemical conventions.                 miguel
;
_cod_original_formula_sum 'C60 H90 B2 F4 N4 Si4'
_cod_original_formula_weight 1077.34
_cod_original_formula_units_Z 2
_cod_original_sg_symbol_H-M P-1
_cod_database_code 7120043

loop_
_symmetry_equiv_pos_as_xyz
'x, y, z'
'-x, -y, -z'

loop_
_atom_site_label
_atom_site_type_symbol
_atom_site_fract_x
_atom_site_fract_y
_atom_site_fract_z
_atom_site_U_iso_or_equiv
_atom_site_adp_type
_atom_site_occupancy
_atom_site_symmetry_multiplicity
_atom_site_calc_flag
_atom_site_refinement_flags
B1 B 1.2036(4) 0.3337(3) 0.1266(3) 0.0609(13) Uani 1 1 d .
B2 B 0.9538(4) 0.7393(4) 0.3812(3) 0.0703(14) Uani 1 1 d .
C1 C 1.0823(3) 0.2655(3) 0.1083(2) 0.0606(11) Uani 1 1 d .
C2 C 0.9784(3) 0.3027(3) 0.0980(2) 0.0610(11) Uani 1 1 d .
C3 C 0.9303(3) 0.4066(3) 0.0973(2) 0.0560(10) Uani 1 1 d .
C4 C 1.0075(3) 0.4324(3) 0.1077(2) 0.0509(9) Uani 1 1 d .
C5 C 1.0045(3) 0.5240(3) 0.1125(2) 0.0509(9) Uani 1 1 d .
C6 C 1.0909(3) 0.5283(3) 0.1277(2) 0.0539(10) Uani 1 1 d .
C7 C 1.1096(3) 0.6094(3) 0.1360(2) 0.0634(11) Uani 1 1 d .
C8 C 1.2117(3) 0.5677(3) 0.1486(3) 0.0685(12) Uani 1 1 d .
C9 C 1.2562(3) 0.4631(3) 0.1490(2) 0.0661(11) Uani 1 1 d .
C10 C 1.1631(3) 0.1590(3) 0.1120(3) 0.0817(13) Uani 1 1 d .
H10A H 1.2181 0.1478 0.0669 0.123 Uiso 1 1 calc R
H10B H 1.1320 0.1170 0.1107 0.123 Uiso 1 1 calc R
H10C H 1.1912 0.1437 0.1607 0.123 Uiso 1 1 calc R
C11 C 0.9301(4) 0.2437(3) 0.0916(3) 0.0717(12) Uani 1 1 d .
C12 C 0.8869(4) 0.1958(4) 0.0869(3) 0.0839(14) Uani 1 1 d .
C13 C 0.6735(4) 0.2306(5) 0.0876(4) 0.143(3) Uani 1 1 d .
H13A H 0.6472 0.2555 0.1402 0.214 Uiso 1 1 calc R
H13B H 0.6320 0.2030 0.0764 0.214 Uiso 1 1 calc R
H13C H 0.6701 0.2841 0.0485 0.214 Uiso 1 1 calc R
C14 C 0.8289(7) 0.0403(6) 0.1698(5) 0.183(4) Uani 1 1 d .
H14A H 0.9018 -0.0050 0.1677 0.274 Uiso 1 1 calc R
H14B H 0.7918 0.0039 0.1680 0.274 Uiso 1 1 calc R
H14C H 0.8024 0.0741 0.2186 0.274 Uiso 1 1 calc R
C15 C 0.8533(5) 0.0720(5) -0.0119(4) 0.148(3) Uani 1 1 d .
H15A H 0.8644 0.1158 -0.0552 0.222 Uiso 1 1 calc R
H15B H 0.8005 0.0571 -0.0208 0.222 Uiso 1 1 calc R
H15C H 0.9171 0.0114 -0.0093 0.222 Uiso 1 1 calc R
C16 C 0.8175(3) 0.4700(3) 0.0889(3) 0.0754(12) Uani 1 1 d .
H16A H 0.8124 0.5142 0.0417 0.113 Uiso 1 1 calc R
H16B H 0.7805 0.5082 0.1352 0.113 Uiso 1 1 calc R
H16C H 0.7876 0.4280 0.0844 0.113 Uiso 1 1 calc R
C17 C 0.9070(3) 0.6190(3) 0.1012(2) 0.0589(10) Uani 1 1 d .
H17A H 0.8740 0.6104 0.0621 0.071 Uiso 1 1 calc R
H17B H 0.9257 0.6718 0.0799 0.071 Uiso 1 1 calc R
C18 C 0.8289(3) 0.6504(3) 0.1792(2) 0.0687(12) Uani 1 1 d .
H18A H 0.8204 0.5933 0.2056 0.082 Uiso 1 1 calc R
H18B H 0.8572 0.6709 0.2146 0.082 Uiso 1 1 calc R
C19 C 0.7223(3) 0.7352(4) 0.1662(3) 0.0893(15) Uani 1 1 d .
H19A H 0.6969 0.7165 0.1275 0.107 Uiso 1 1 calc R
H19B H 0.6742 0.7436 0.2164 0.107 Uiso 1 1 calc R
C20 C 0.7213(4) 0.8297(4) 0.1384(4) 0.118(2) Uani 1 1 d .
H20A H 0.7673 0.8226 0.0873 0.141 Uiso 1 1 calc R
H20B H 0.7478 0.8485 0.1764 0.141 Uiso 1 1 calc R
C21 C 0.6092(5) 0.9141(5) 0.1287(5) 0.158(3) Uani 1 1 d .
H21A H 0.5844 0.8929 0.0911 0.190 Uiso 1 1 calc R
H21B H 0.5644 0.9176 0.1800 0.190 Uiso 1 1 calc R
C22 C 0.5945(6) 1.0047(6) 0.1048(7) 0.220(5) Uani 1 1 d .
H22A H 0.6374 1.0014 0.0525 0.264 Uiso 1 1 calc R
H22B H 0.6220 1.0247 0.1411 0.264 Uiso 1 1 calc R
C23 C 0.4885(5) 1.0858(5) 0.0981(6) 0.204(4) Uani 1 1 d .
H23A H 0.4492 1.0599 0.0807 0.307 Uiso 1 1 calc R
H23B H 0.4931 1.1372 0.0599 0.307 Uiso 1 1 calc R
H23C H 0.4543 1.1129 0.1495 0.307 Uiso 1 1 calc R
C24 C 1.0391(3) 0.7200(3) 0.1328(3) 0.0815(13) Uani 1 1 d .
H24A H 1.0729 0.7534 0.1476 0.122 Uiso 1 1 calc R
H24B H 0.9751 0.7342 0.1695 0.122 Uiso 1 1 calc R
H24C H 1.0241 0.7429 0.0794 0.122 Uiso 1 1 calc R
C25 C 1.2702(4) 0.6174(4) 0.1568(3) 0.0808(13) Uani 1 1 d .
C26 C 1.3255(4) 0.6541(4) 0.1609(3) 0.0909(15) Uani 1 1 d .
C27 C 1.3696(7) 0.8280(6) 0.1216(5) 0.192(4) Uani 1 1 d .
H27A H 1.3528 0.8349 0.0692 0.289 Uiso 1 1 calc R
H27B H 1.4214 0.8495 0.1186 0.289 Uiso 1 1 calc R
H27C H 1.3079 0.8682 0.1573 0.289 Uiso 1 1 calc R
C28 C 1.4523(6) 0.6801(6) 0.2609(4) 0.165(3) Uani 1 1 d .
H28A H 1.3935 0.7263 0.2952 0.247 Uiso 1 1 calc R
H28B H 1.5111 0.6918 0.2580 0.247 Uiso 1 1 calc R
H28C H 1.4691 0.6132 0.2822 0.247 Uiso 1 1 calc R
C29 C 1.5356(5) 0.6209(7) 0.0904(5) 0.208(4) Uani 1 1 d .
H29A H 1.5655 0.5531 0.1122 0.312 Uiso 1 1 calc R
H29B H 1.5859 0.6453 0.0828 0.312 Uiso 1 1 calc R
H29C H 1.5163 0.6239 0.0397 0.312 Uiso 1 1 calc R
C30 C 1.3641(3) 0.3883(4) 0.1613(3) 0.0894(15) Uani 1 1 d .
H30A H 1.3622 0.3571 0.2144 0.134 Uiso 1 1 calc R
H30B H 1.4069 0.4211 0.1544 0.134 Uiso 1 1 calc R
H30C H 1.3928 0.3387 0.1227 0.134 Uiso 1 1 calc R
C31 C 0.7621(4) 0.7973(3) 0.3760(3) 0.0716(12) Uani 1 1 d .
C32 C 0.6945(4) 0.7558(3) 0.3841(3) 0.0728(12) Uani 1 1 d .
C33 C 0.7515(3) 0.6520(3) 0.3925(2) 0.0654(11) Uani 1 1 d .
C34 C 0.8571(3) 0.6319(3) 0.3903(2) 0.0603(11) Uani 1 1 d .
C35 C 0.9500(3) 0.5427(3) 0.3948(2) 0.0586(11) Uani 1 1 d .
C36 C 1.0455(3) 0.5442(3) 0.3879(2) 0.0630(11) Uani 1 1 d .
C37 C 1.1503(3) 0.4670(3) 0.3868(2) 0.0678(12) Uani 1 1 d .
C38 C 1.2124(4) 0.5138(4) 0.3809(2) 0.0742(12) Uani 1 1 d .
C39 C 1.1478(4) 0.6172(3) 0.3781(3) 0.0740(12) Uani 1 1 d .
C40 C 0.7356(4) 0.9049(3) 0.3628(3) 0.1038(17) Uani 1 1 d .
H40A H 0.7600 0.9224 0.4023 0.156 Uiso 1 1 calc R
H40B H 0.6613 0.9445 0.3674 0.156 Uiso 1 1 calc R
H40C H 0.7683 0.9170 0.3102 0.156 Uiso 1 1 calc R
C41 C 0.5847(4) 0.8151(3) 0.3826(3) 0.0833(14) Uani 1 1 d .
C42 C 0.4937(4) 0.8720(4) 0.3817(3) 0.0920(15) Uani 1 1 d .
C43 C 0.2693(5) 0.9424(5) 0.4610(4) 0.148(3) Uani 1 1 d .
H43A H 0.2647 0.8880 0.4444 0.223 Uiso 1 1 calc R
H43B H 0.2016 0.9994 0.4669 0.223 Uiso 1 1 calc R
H43C H 0.2942 0.9236 0.5114 0.223 Uiso 1 1 calc R
C44 C 0.3204(6) 0.9984(7) 0.2873(4) 0.223(5) Uani 1 1 d .
H44A H 0.3639 1.0211 0.2491 0.334 Uiso 1 1 calc R
H44B H 0.2490 1.0488 0.2909 0.334 Uiso 1 1 calc R
H44C H 0.3273 0.9385 0.2703 0.334 Uiso 1 1 calc R
C45 C 0.3626(6) 1.0844(5) 0.4111(6) 0.217(5) Uani 1 1 d .
H45A H 0.3898 1.0697 0.4602 0.326 Uiso 1 1 calc R
H45B H 0.2930 1.1386 0.4178 0.326 Uiso 1 1 calc R
H45C H 0.4061 1.1027 0.3689 0.326 Uiso 1 1 calc R
C46 C 0.7044(3) 0.5835(3) 0.3997(3) 0.0839(14) Uani 1 1 d .
H46A H 0.6330 0.6214 0.3917 0.126 Uiso 1 1 calc R
H46B H 0.7071 0.5499 0.4521 0.126 Uiso 1 1 calc R
H46C H 0.7426 0.5354 0.3598 0.126 Uiso 1 1 calc R
C47 C 0.9481(3) 0.4443(3) 0.4047(2) 0.0664(11) Uani 1 1 d D
H47A H 0.8806 0.4532 0.4339 0.080 Uiso 1 1 calc R
H47B H 1.0006 0.3975 0.4365 0.080 Uiso 1 1 calc R
C48 C 0.9681(4) 0.4007(3) 0.3257(3) 0.0861(14) Uani 1 1 d D
H48A H 1.0266 0.4067 0.2913 0.103 Uiso 1 1 calc R
H48B H 0.9074 0.4395 0.2995 0.103 Uiso 1 1 calc R
C49 C 0.9914(7) 0.2921(5) 0.3337(4) 0.163(3) Uani 1 1 d D
H49A H 1.0176 0.2668 0.2806 0.195 Uiso 1 1 calc R
H49B H 1.0472 0.2552 0.3651 0.195 Uiso 1 1 calc R
C50 C 0.9138(7) 0.2727(6) 0.3666(6) 0.204(4) Uani 1 1 d D
H50A H 0.8598 0.3070 0.3334 0.245 Uiso 1 1 calc R
H50B H 0.8852 0.3019 0.4182 0.245 Uiso 1 1 calc R
C51 C 0.9367(10) 0.1591(8) 0.3804(8) 0.277(8) Uani 1 1 d D
H51A H 0.9753 0.1313 0.4248 0.332 Uiso 1 1 calc R
H51B H 0.8694 0.1603 0.3998 0.332 Uiso 1 1 calc R
C52 C 0.9842(11) 0.0940(8) 0.3269(8) 0.285(7) Uani 1 1 d D
H52A H 1.0532 0.0889 0.3083 0.342 Uiso 1 1 calc R
H52B H 0.9471 0.1201 0.2816 0.342 Uiso 1 1 calc R
C53 C 0.9969(9) -0.0072(6) 0.3489(8) 0.286(7) Uani 1 1 d D
H53A H 1.0323 -0.0345 0.3944 0.429 Uiso 1 1 calc R
H53B H 1.0371 -0.0482 0.3045 0.429 Uiso 1 1 calc R
H53C H 0.9295 -0.0051 0.3622 0.429 Uiso 1 1 calc R
C54 C 1.1943(3) 0.3556(3) 0.3907(3) 0.0825(14) Uani 1 1 d .
H54A H 1.2688 0.3252 0.3859 0.124 Uiso 1 1 calc R
H54B H 1.1763 0.3371 0.3477 0.124 Uiso 1 1 calc R
H54C H 1.1658 0.3334 0.4411 0.124 Uiso 1 1 calc R
C55 C 1.3235(4) 0.4648(4) 0.3771(3) 0.0836(14) Uani 1 1 d .
C56 C 1.4163(4) 0.4212(4) 0.3755(3) 0.0944(16) Uani 1 1 d .
C57 C 1.6279(5) 0.3825(5) 0.2821(4) 0.143(2) Uani 1 1 d .
H57A H 1.5928 0.3980 0.2371 0.215 Uiso 1 1 calc R
H57B H 1.6978 0.3299 0.2697 0.215 Uiso 1 1 calc R
H57C H 1.6303 0.4406 0.2935 0.215 Uiso 1 1 calc R
C58 C 1.5948(4) 0.3489(5) 0.4644(4) 0.137(2) Uani 1 1 d .
H58A H 1.5794 0.4163 0.4695 0.206 Uiso 1 1 calc R
H58B H 1.6682 0.3062 0.4627 0.206 Uiso 1 1 calc R
H58C H 1.5568 0.3279 0.5096 0.206 Uiso 1 1 calc R
C59 C 1.5808(5) 0.2133(4) 0.3601(4) 0.146(2) Uani 1 1 d .
H59A H 1.5418 0.1932 0.4051 0.219 Uiso 1 1 calc R
H59B H 1.6539 0.1685 0.3578 0.219 Uiso 1 1 calc R
H59C H 1.5592 0.2120 0.3116 0.219 Uiso 1 1 calc R
C60 C 1.1793(4) 0.6973(4) 0.3730(3) 0.0985(16) Uani 1 1 d .
H60A H 1.1698 0.7341 0.3220 0.148 Uiso 1 1 calc R
H60B H 1.2514 0.6677 0.3787 0.148 Uiso 1 1 calc R
H60C H 1.1371 0.7414 0.4152 0.148 Uiso 1 1 calc R
F1 F 1.27828(17) 0.29646(17) 0.05924(15) 0.0840(8) Uani 1 1 d .
F2 F 1.23634(18) 0.27223(17) 0.19346(15) 0.0837(7) Uani 1 1 d .
F3 F 0.9687(2) 0.79771(18) 0.31523(16) 0.0972(8) Uani 1 1 d .
F4 F 0.9377(2) 0.78411(18) 0.45065(16) 0.0913(8) Uani 1 1 d .
N1 N 1.0993(2) 0.3426(2) 0.11500(17) 0.0545(8) Uani 1 1 d .
N2 N 1.1842(2) 0.4396(2) 0.13715(18) 0.0588(9) Uani 1 1 d .
N3 N 0.8589(3) 0.7237(2) 0.38001(19) 0.0645(9) Uani 1 1 d .
N4 N 1.0488(3) 0.6352(2) 0.38151(19) 0.0658(9) Uani 1 1 d .
Si1 Si 0.81073(12) 0.13266(11) 0.08299(10) 0.0946(5) Uani 1 1 d .
Si2 Si 1.42021(14) 0.69751(15) 0.15941(12) 0.1189(7) Uani 1 1 d .
Si3 Si 0.36018(12) 0.97337(12) 0.38507(10) 0.1073(6) Uani 1 1 d .
Si4 Si 1.55633(11) 0.34164(12) 0.37127(10) 0.0968(5) Uani 1 1 d .

loop_
_atom_site_aniso_label
_atom_site_aniso_U_11
_atom_site_aniso_U_22
_atom_site_aniso_U_33
_atom_site_aniso_U_23
_atom_site_aniso_U_13
_atom_site_aniso_U_12
B1 0.050(3) 0.062(3) 0.065(3) -0.009(3) -0.013(3) -0.018(2)
B2 0.078(4) 0.057(3) 0.072(4) -0.006(3) -0.014(3) -0.028(3)
C1 0.066(3) 0.060(3) 0.057(3) -0.0111(19) -0.009(2) -0.029(2)
C2 0.065(3) 0.073(3) 0.055(3) -0.008(2) -0.014(2) -0.036(2)
C3 0.054(2) 0.067(3) 0.049(2) -0.0080(19) -0.0072(19) -0.029(2)
C4 0.048(2) 0.057(2) 0.047(2) -0.0111(18) -0.0069(17) -0.022(2)
C5 0.045(2) 0.060(2) 0.045(2) -0.0106(17) -0.0041(17) -0.0224(19)
C6 0.051(2) 0.056(2) 0.054(2) -0.0084(18) -0.0069(19) -0.024(2)
C7 0.061(3) 0.071(3) 0.057(3) -0.011(2) -0.004(2) -0.030(2)
C8 0.065(3) 0.081(3) 0.074(3) -0.014(2) -0.009(2) -0.044(3)
C9 0.052(3) 0.080(3) 0.071(3) -0.014(2) -0.010(2) -0.032(2)
C10 0.085(3) 0.061(3) 0.093(3) -0.011(2) -0.022(3) -0.025(2)
C11 0.074(3) 0.079(3) 0.075(3) -0.010(2) -0.017(2) -0.042(3)
C12 0.085(3) 0.090(3) 0.091(4) -0.007(3) -0.021(3) -0.048(3)
C13 0.092(4) 0.146(6) 0.198(7) -0.070(5) -0.016(4) -0.046(4)
C14 0.235(9) 0.191(7) 0.211(8) 0.080(6) -0.102(7) -0.168(7)
C15 0.103(4) 0.168(6) 0.197(7) -0.091(5) -0.013(4) -0.062(4)
C16 0.055(3) 0.088(3) 0.085(3) -0.010(2) -0.016(2) -0.031(2)
C17 0.052(2) 0.059(2) 0.057(2) -0.0056(19) -0.0084(19) -0.018(2)
C18 0.058(3) 0.070(3) 0.060(3) -0.012(2) -0.004(2) -0.015(2)
C19 0.071(3) 0.085(4) 0.086(3) -0.020(3) -0.005(3) -0.015(3)
C20 0.096(4) 0.079(4) 0.147(5) -0.006(3) -0.022(4) -0.016(3)
C21 0.110(5) 0.084(5) 0.239(9) 0.004(5) -0.051(5) -0.007(4)
C22 0.124(6) 0.104(6) 0.407(16) 0.011(8) -0.094(8) -0.020(5)
C23 0.107(5) 0.101(5) 0.326(12) 0.020(6) -0.037(6) 0.006(4)
C24 0.084(3) 0.071(3) 0.094(4) -0.011(2) -0.015(3) -0.038(3)
C25 0.072(3) 0.091(3) 0.086(3) -0.016(3) -0.010(3) -0.041(3)
C26 0.079(3) 0.099(4) 0.111(4) -0.010(3) -0.024(3) -0.050(3)
C27 0.277(10) 0.185(7) 0.224(9) 0.084(6) -0.159(8) -0.174(8)
C28 0.196(7) 0.219(8) 0.163(7) 0.062(6) -0.108(6) -0.152(7)
C29 0.103(5) 0.335(12) 0.195(8) -0.014(8) -0.009(5) -0.116(7)
C30 0.055(3) 0.100(4) 0.115(4) -0.018(3) -0.028(3) -0.028(3)
C31 0.073(3) 0.056(3) 0.075(3) -0.011(2) -0.021(2) -0.016(3)
C32 0.066(3) 0.065(3) 0.068(3) -0.015(2) -0.014(2) -0.011(3)
C33 0.065(3) 0.068(3) 0.054(3) -0.012(2) -0.006(2) -0.023(2)
C34 0.068(3) 0.056(3) 0.050(2) -0.0092(19) -0.006(2) -0.023(2)
C35 0.071(3) 0.052(2) 0.043(2) -0.0079(17) -0.008(2) -0.020(2)
C36 0.065(3) 0.061(3) 0.055(3) -0.0078(19) -0.009(2) -0.022(2)
C37 0.069(3) 0.064(3) 0.055(3) -0.007(2) -0.011(2) -0.018(2)
C38 0.068(3) 0.084(3) 0.062(3) -0.009(2) -0.007(2) -0.028(3)
C39 0.078(3) 0.076(3) 0.066(3) -0.008(2) -0.007(2) -0.034(3)
C40 0.108(4) 0.057(3) 0.132(5) -0.006(3) -0.041(3) -0.018(3)
C41 0.075(3) 0.075(3) 0.083(3) -0.014(2) -0.021(3) -0.014(3)
C42 0.081(4) 0.077(3) 0.100(4) -0.010(3) -0.021(3) -0.018(3)
C43 0.098(4) 0.153(6) 0.158(6) 0.014(5) -0.015(4) -0.040(4)
C44 0.123(6) 0.299(11) 0.113(6) 0.018(6) -0.043(5) 0.009(6)
C45 0.182(8) 0.083(5) 0.322(12) -0.042(6) 0.030(8) -0.031(5)
C46 0.071(3) 0.088(3) 0.091(3) -0.007(3) -0.013(3) -0.036(3)
C47 0.075(3) 0.057(3) 0.059(3) -0.004(2) -0.012(2) -0.023(2)
C48 0.118(4) 0.065(3) 0.080(3) -0.010(2) -0.021(3) -0.043(3)
C49 0.247(10) 0.150(7) 0.136(6) -0.030(5) -0.016(6) -0.128(7)
C50 0.204(10) 0.182(9) 0.278(12) -0.013(7) -0.004(8) -0.145(8)
C51 0.259(14) 0.170(10) 0.42(2) -0.101(11) 0.102(12) -0.153(10)
C52 0.270(15) 0.177(12) 0.41(2) -0.021(12) -0.035(14) -0.116(12)
C53 0.329(15) 0.104(6) 0.49(2) 0.010(9) -0.162(14) -0.118(8)
C54 0.070(3) 0.069(3) 0.085(3) -0.012(2) -0.015(2) -0.010(2)
C55 0.074(4) 0.094(4) 0.076(3) -0.012(3) -0.012(3) -0.032(3)
C56 0.072(3) 0.102(4) 0.096(4) -0.010(3) -0.012(3) -0.030(3)
C57 0.104(5) 0.162(6) 0.145(6) -0.003(5) 0.007(4) -0.060(4)
C58 0.100(4) 0.167(6) 0.135(5) -0.032(4) -0.039(4) -0.039(4)
C59 0.132(5) 0.108(5) 0.182(7) -0.019(4) -0.029(5) -0.039(4)
C60 0.092(4) 0.101(4) 0.113(4) -0.007(3) -0.013(3) -0.054(3)
F1 0.0561(14) 0.0891(17) 0.0977(18) -0.0361(14) 0.0060(13) -0.0251(13)
F2 0.0822(17) 0.0768(16) 0.0947(19) 0.0096(14) -0.0435(15) -0.0313(13)
F3 0.106(2) 0.0781(17) 0.099(2) 0.0196(15) -0.0182(16) -0.0425(16)
F4 0.0934(18) 0.0807(17) 0.098(2) -0.0306(15) -0.0214(15) -0.0295(14)
N1 0.0504(19) 0.057(2) 0.0533(19) -0.0082(15) -0.0091(15) -0.0210(16)
N2 0.050(2) 0.064(2) 0.062(2) -0.0118(16) -0.0095(16) -0.0237(18)
N3 0.066(2) 0.052(2) 0.067(2) -0.0066(16) -0.0149(18) -0.0178(19)
N4 0.070(3) 0.061(2) 0.062(2) -0.0042(16) -0.0091(18) -0.0276(19)
Si1 0.0879(10) 0.0969(11) 0.1223(13) -0.0166(9) -0.0234(9) -0.0557(9)
Si2 0.1107(13) 0.1549(16) 0.1400(15) 0.0314(12) -0.0574(12) -0.0967(13)
Si3 0.0770(10) 0.0880(11) 0.1093(12) 0.0002(9) -0.0149(9) -0.0029(8)
Si4 0.0686(9) 0.0986(11) 0.1098(12) -0.0118(9) -0.0144(8) -0.0268(8)

loop_
_atom_type_symbol
_atom_type_description
_atom_type_scat_dispersion_real
_atom_type_scat_dispersion_imag
_atom_type_scat_source
C C 0.0033 0.0016 'International Tables Vol C Tables 4.2.6.8 and 6.1.1.4'
H H 0.0000 0.0000 'International Tables Vol C Tables 4.2.6.8 and 6.1.1.4'
B B 0.0013 0.0007 'International Tables Vol C Tables 4.2.6.8 and 6.1.1.4'
N N 0.0061 0.0033 'International Tables Vol C Tables 4.2.6.8 and 6.1.1.4'
F F 0.0171 0.0103 'International Tables Vol C Tables 4.2.6.8 and 6.1.1.4'
Si Si 0.0817 0.0704 'International Tables Vol C Tables 4.2.6.8 and 6.1.1.4'

loop_
_geom_angle_atom_site_label_1
_geom_angle_atom_site_label_2
_geom_angle_atom_site_label_3
_geom_angle
F2 B1 F1 110.0(3)
F2 B1 N1 110.2(4)
F1 B1 N1 109.8(3)
F2 B1 N2 110.3(3)
F1 B1 N2 109.5(4)
N1 B1 N2 107.0(3)
F3 B2 F4 109.9(4)
F3 B2 N4 110.7(4)
F4 B2 N4 109.6(4)
F3 B2 N3 110.6(4)
F4 B2 N3 109.3(4)
N4 B2 N3 106.8(4)
N1 C1 C2 108.8(3)
N1 C1 C10 124.0(4)
C2 C1 C10 127.1(4)
C3 C2 C1 108.4(4)
C3 C2 C11 126.1(4)
C1 C2 C11 125.4(4)
C2 C3 C4 106.4(3)
C2 C3 C16 122.2(4)
C4 C3 C16 131.4(4)
C5 C4 N1 120.6(3)
C5 C4 C3 132.3(3)
N1 C4 C3 107.0(3)
C6 C5 C4 120.8(3)
C6 C5 C17 119.5(3)
C4 C5 C17 119.6(3)
C5 C6 N2 120.3(3)
C5 C6 C7 132.8(4)
N2 C6 C7 106.9(3)
C8 C7 C6 106.5(4)
C8 C7 C24 122.9(4)
C6 C7 C24 130.7(4)
C7 C8 C9 109.0(4)
C7 C8 C25 128.5(4)
C9 C8 C25 122.4(4)
N2 C9 C8 108.6(3)
N2 C9 C30 124.1(4)
C8 C9 C30 127.3(4)
C1 C10 H10A 109.5
C1 C10 H10B 109.5
H10A C10 H10B 109.5
C1 C10 H10C 109.5
H10A C10 H10C 109.5
H10B C10 H10C 109.5
C12 C11 C2 178.3(5)
C11 C12 Si1 175.0(4)
Si1 C13 H13A 109.5
Si1 C13 H13B 109.5
H13A C13 H13B 109.5
Si1 C13 H13C 109.5
H13A C13 H13C 109.5
H13B C13 H13C 109.5
Si1 C14 H14A 109.5
Si1 C14 H14B 109.5
H14A C14 H14B 109.5
Si1 C14 H14C 109.5
H14A C14 H14C 109.5
H14B C14 H14C 109.5
Si1 C15 H15A 109.5
Si1 C15 H15B 109.5
H15A C15 H15B 109.5
Si1 C15 H15C 109.5
H15A C15 H15C 109.5
H15B C15 H15C 109.5
C3 C16 H16A 109.5
C3 C16 H16B 109.5
H16A C16 H16B 109.5
C3 C16 H16C 109.5
H16A C16 H16C 109.5
H16B C16 H16C 109.5
C5 C17 C18 112.8(3)
C5 C17 H17A 109.0
C18 C17 H17A 109.0
C5 C17 H17B 109.0
C18 C17 H17B 109.0
H17A C17 H17B 107.8
C19 C18 C17 113.3(3)
C19 C18 H18A 108.9
C17 C18 H18A 108.9
C19 C18 H18B 108.9
C17 C18 H18B 108.9
H18A C18 H18B 107.7
C20 C19 C18 114.7(4)
C20 C19 H19A 108.6
C18 C19 H19A 108.6
C20 C19 H19B 108.6
C18 C19 H19B 108.6
H19A C19 H19B 107.6
C19 C20 C21 112.1(5)
C19 C20 H20A 109.2
C21 C20 H20A 109.2
C19 C20 H20B 109.2
C21 C20 H20B 109.2
H20A C20 H20B 107.9
C22 C21 C20 119.8(7)
C22 C21 H21A 107.4
C20 C21 H21A 107.4
C22 C21 H21B 107.4
C20 C21 H21B 107.4
H21A C21 H21B 106.9
C21 C22 C23 120.3(8)
C21 C22 H22A 107.2
C23 C22 H22A 107.2
C21 C22 H22B 107.2
C23 C22 H22B 107.2
H22A C22 H22B 106.9
C22 C23 H23A 109.5
C22 C23 H23B 109.5
H23A C23 H23B 109.5
C22 C23 H23C 109.5
H23A C23 H23C 109.5
H23B C23 H23C 109.5
C7 C24 H24A 109.5
C7 C24 H24B 109.5
H24A C24 H24B 109.5
C7 C24 H24C 109.5
H24A C24 H24C 109.5
H24B C24 H24C 109.5
C26 C25 C8 175.5(5)
C25 C26 Si2 173.2(5)
Si2 C27 H27A 109.5
Si2 C27 H27B 109.5
H27A C27 H27B 109.5
Si2 C27 H27C 109.5
H27A C27 H27C 109.5
H27B C27 H27C 109.5
Si2 C28 H28A 109.5
Si2 C28 H28B 109.5
H28A C28 H28B 109.5
Si2 C28 H28C 109.5
H28A C28 H28C 109.5
H28B C28 H28C 109.5
Si2 C29 H29A 109.5
Si2 C29 H29B 109.5
H29A C29 H29B 109.5
Si2 C29 H29C 109.5
H29A C29 H29C 109.5
H29B C29 H29C 109.5
C9 C30 H30A 109.5
C9 C30 H30B 109.5
H30A C30 H30B 109.5
C9 C30 H30C 109.5
H30A C30 H30C 109.5
H30B C30 H30C 109.5
N3 C31 C32 108.9(4)
N3 C31 C40 123.7(5)
C32 C31 C40 127.3(4)
C31 C32 C33 109.0(4)
C31 C32 C41 122.8(4)
C33 C32 C41 128.2(5)
C32 C33 C34 105.4(4)
C32 C33 C46 123.4(4)
C34 C33 C46 131.2(4)
N3 C34 C35 120.1(4)
N3 C34 C33 107.5(3)
C35 C34 C33 132.4(4)
C36 C35 C34 120.7(4)
C36 C35 C47 119.4(4)
C34 C35 C47 119.9(4)
C35 C36 N4 120.4(4)
C35 C36 C37 132.7(4)
N4 C36 C37 106.9(4)
C38 C37 C36 106.6(4)
C38 C37 C54 122.6(4)
C36 C37 C54 130.7(4)
C37 C38 C39 108.3(4)
C37 C38 C55 125.8(4)
C39 C38 C55 125.9(5)
N4 C39 C38 108.9(4)
N4 C39 C60 123.7(4)
C38 C39 C60 127.5(5)
C31 C40 H40A 109.5
C31 C40 H40B 109.5
H40A C40 H40B 109.5
C31 C40 H40C 109.5
H40A C40 H40C 109.5
H40B C40 H40C 109.5
C42 C41 C32 174.3(6)
C41 C42 Si3 170.8(5)
Si3 C43 H43A 109.5
Si3 C43 H43B 109.5
H43A C43 H43B 109.5
Si3 C43 H43C 109.5
H43A C43 H43C 109.5
H43B C43 H43C 109.5
Si3 C44 H44A 109.5
Si3 C44 H44B 109.5
H44A C44 H44B 109.5
Si3 C44 H44C 109.5
H44A C44 H44C 109.5
H44B C44 H44C 109.5
Si3 C45 H45A 109.5
Si3 C45 H45B 109.5
H45A C45 H45B 109.5
Si3 C45 H45C 109.5
H45A C45 H45C 109.5
H45B C45 H45C 109.5
C33 C46 H46A 109.5
C33 C46 H46B 109.5
H46A C46 H46B 109.5
C33 C46 H46C 109.5
H46A C46 H46C 109.5
H46B C46 H46C 109.5
C35 C47 C48 113.2(3)
C35 C47 H47A 108.9
C48 C47 H47A 108.9
C35 C47 H47B 108.9
C48 C47 H47B 108.9
H47A C47 H47B 107.8
C47 C48 C49 114.0(4)
C47 C48 H48A 108.8
C49 C48 H48A 108.8
C47 C48 H48B 108.8
C49 C48 H48B 108.8
H48A C48 H48B 107.6
C50 C49 C48 116.8(8)
C50 C49 H49A 108.1
C48 C49 H49A 108.1
C50 C49 H49B 108.1
C48 C49 H49B 108.1
H49A C49 H49B 107.3
C49 C50 C51 118.3(8)
C49 C50 H50A 107.7
C51 C50 H50A 107.7
C49 C50 H50B 107.7
C51 C50 H50B 107.7
H50A C50 H50B 107.1
C52 C51 C50 125.5(11)
C52 C51 H51A 106.0
C50 C51 H51A 106.0
C52 C51 H51B 106.0
C50 C51 H51B 105.9
H51A C51 H51B 106.3
C51 C52 C53 118.7(12)
C51 C52 H52A 107.6
C53 C52 H52A 107.6
C51 C52 H52B 107.6
C53 C52 H52B 107.6
H52A C52 H52B 107.1
C52 C53 H53A 109.5
C52 C53 H53B 109.5
H53A C53 H53B 109.5
C52 C53 H53C 109.5
H53A C53 H53C 109.5
H53B C53 H53C 109.5
C37 C54 H54A 109.5
C37 C54 H54B 109.5
H54A C54 H54B 109.5
C37 C54 H54C 109.5
H54A C54 H54C 109.5
H54B C54 H54C 109.5
C56 C55 C38 177.8(6)
C55 C56 Si4 173.2(5)
Si4 C57 H57A 109.5
Si4 C57 H57B 109.5
H57A C57 H57B 109.5
Si4 C57 H57C 109.5
H57A C57 H57C 109.5
H57B C57 H57C 109.5
Si4 C58 H58A 109.5
Si4 C58 H58B 109.5
H58A C58 H58B 109.5
Si4 C58 H58C 109.5
H58A C58 H58C 109.5
H58B C58 H58C 109.5
Si4 C59 H59A 109.5
Si4 C59 H59B 109.5
H59A C59 H59B 109.5
Si4 C59 H59C 109.5
H59A C59 H59C 109.5
H59B C59 H59C 109.5
C39 C60 H60A 109.5
C39 C60 H60B 109.5
H60A C60 H60B 109.5
C39 C60 H60C 109.5
H60A C60 H60C 109.5
H60B C60 H60C 109.5
C1 N1 C4 109.3(3)
C1 N1 B1 125.3(3)
C4 N1 B1 125.4(3)
C9 N2 C6 109.1(3)
C9 N2 B1 125.2(3)
C6 N2 B1 125.4(3)
C31 N3 C34 109.1(4)
C31 N3 B2 124.7(4)
C34 N3 B2 125.9(3)
C39 N4 C36 109.3(4)
C39 N4 B2 125.1(4)
C36 N4 B2 125.6(4)
C12 Si1 C15 110.4(3)
C12 Si1 C14 107.6(3)
C15 Si1 C14 111.0(4)
C12 Si1 C13 106.3(3)
C15 Si1 C13 109.0(3)
C14 Si1 C13 112.3(4)
C26 Si2 C29 105.9(3)
C26 Si2 C27 110.0(3)
C29 Si2 C27 109.4(4)
C26 Si2 C28 109.9(3)
C29 Si2 C28 110.2(4)
C27 Si2 C28 111.4(4)
C44 Si3 C42 110.5(3)
C44 Si3 C43 110.0(4)
C42 Si3 C43 110.6(3)
C44 Si3 C45 109.0(5)
C42 Si3 C45 106.2(3)
C43 Si3 C45 110.5(4)
C56 Si4 C58 109.4(3)
C56 Si4 C59 106.4(3)
C58 Si4 C59 111.3(3)
C56 Si4 C57 109.4(3)
C58 Si4 C57 110.8(3)
C59 Si4 C57 109.5(3)

loop_
_geom_bond_atom_site_label_1
_geom_bond_atom_site_label_2
_geom_bond_distance
B1 F2 1.376(5)
B1 F1 1.387(5)
B1 N1 1.540(6)
B1 N2 1.541(6)
B2 F3 1.373(6)
B2 F4 1.387(5)
B2 N4 1.540(6)
B2 N3 1.541(6)
C1 N1 1.346(5)
C1 C2 1.404(5)
C1 C10 1.492(5)
C2 C3 1.398(5)
C2 C11 1.426(6)
C3 C4 1.430(5)
C3 C16 1.502(5)
C4 C5 1.401(5)
C4 N1 1.408(4)
C5 C6 1.395(5)
C5 C17 1.502(5)
C6 N2 1.417(4)
C6 C7 1.431(5)
C7 C8 1.383(5)
C7 C24 1.504(5)
C8 C9 1.411(6)
C8 C25 1.441(6)
C9 N2 1.341(5)
C9 C30 1.492(5)
C10 H10A 0.9600
C10 H10B 0.9600
C10 H10C 0.9600
C11 C12 1.204(6)
C12 Si1 1.822(5)
C13 Si1 1.852(6)
C13 H13A 0.9600
C13 H13B 0.9600
C13 H13C 0.9600
C14 Si1 1.850(7)
C14 H14A 0.9600
C14 H14B 0.9600
C14 H14C 0.9600
C15 Si1 1.837(6)
C15 H15A 0.9600
C15 H15B 0.9600
C15 H15C 0.9600
C16 H16A 0.9600
C16 H16B 0.9600
C16 H16C 0.9600
C17 C18 1.531(5)
C17 H17A 0.9700
C17 H17B 0.9700
C18 C19 1.524(6)
C18 H18A 0.9700
C18 H18B 0.9700
C19 C20 1.445(7)
C19 H19A 0.9700
C19 H19B 0.9700
C20 C21 1.566(7)
C20 H20A 0.9700
C20 H20B 0.9700
C21 C22 1.309(9)
C21 H21A 0.9700
C21 H21B 0.9700
C22 C23 1.478(9)
C22 H22A 0.9700
C22 H22B 0.9700
C23 H23A 0.9600
C23 H23B 0.9600
C23 H23C 0.9600
C24 H24A 0.9600
C24 H24B 0.9600
C24 H24C 0.9600
C25 C26 1.214(6)
C26 Si2 1.814(6)
C27 Si2 1.828(7)
C27 H27A 0.9600
C27 H27B 0.9600
C27 H27C 0.9600
C28 Si2 1.848(6)
C28 H28A 0.9600
C28 H28B 0.9600
C28 H28C 0.9600
C29 Si2 1.824(8)
C29 H29A 0.9600
C29 H29B 0.9600
C29 H29C 0.9600
C30 H30A 0.9600
C30 H30B 0.9600
C30 H30C 0.9600
C31 N3 1.340(5)
C31 C32 1.397(6)
C31 C40 1.491(6)
C32 C33 1.398(5)
C32 C41 1.436(6)
C33 C34 1.435(6)
C33 C46 1.495(6)
C34 N3 1.402(5)
C34 C35 1.405(5)
C35 C36 1.405(6)
C35 C47 1.505(5)
C36 N4 1.405(5)
C36 C37 1.429(5)
C37 C38 1.395(6)
C37 C54 1.503(6)
C38 C39 1.403(6)
C38 C55 1.435(6)
C39 N4 1.346(5)
C39 C60 1.495(6)
C40 H40A 0.9600
C40 H40B 0.9600
C40 H40C 0.9600
C41 C42 1.207(6)
C42 Si3 1.832(5)
C43 Si3 1.837(6)
C43 H43A 0.9600
C43 H43B 0.9600
C43 H43C 0.9600
C44 Si3 1.820(7)
C44 H44A 0.9600
C44 H44B 0.9600
C44 H44C 0.9600
C45 Si3 1.847(7)
C45 H45A 0.9600
C45 H45B 0.9600
C45 H45C 0.9600
C46 H46A 0.9600
C46 H46B 0.9600
C46 H46C 0.9600
C47 C48 1.514(5)
C47 H47A 0.9700
C47 H47B 0.9700
C48 C49 1.518(7)
C48 H48A 0.9700
C48 H48B 0.9700
C49 C50 1.311(8)
C49 H49A 0.9700
C49 H49B 0.9700
C50 C51 1.595(10)
C50 H50A 0.9700
C50 H50B 0.9700
C51 C52 1.292(10)
C51 H51A 0.9700
C51 H51B 0.9700
C52 C53 1.465(10)
C52 H52A 0.9700
C52 H52B 0.9700
C53 H53A 0.9600
C53 H53B 0.9600
C53 H53C 0.9600
C54 H54A 0.9600
C54 H54B 0.9600
C54 H54C 0.9600
C55 C56 1.202(6)
C56 Si4 1.824(5)
C57 Si4 1.862(6)
C57 H57A 0.9600
C57 H57B 0.9600
C57 H57C 0.9600
C58 Si4 1.845(6)
C58 H58A 0.9600
C58 H58B 0.9600
C58 H58C 0.9600
C59 Si4 1.856(6)
C59 H59A 0.9600
C59 H59B 0.9600
C59 H59C 0.9600
C60 H60A 0.9600
C60 H60B 0.9600
C60 H60C 0.9600
